data_4067245
loop_
_publ_author_name
'Tomooka, Katsuhiko'
'Shimada, Maki'
'Uehara, Kazuhiro'
'Ito, Masato'

_publ_section_title
;
 A Unique Functional Group Transformation of Planar Chiral Diolefinic
 Organonitrogen Cycles Utilizing PtCl2(2,4,6-trimethylpyridine) Complexes
;
_journal_issue 24
_journal_name_full Organometallics
_journal_page_first 6632
_journal_paper_doi 10.1021/om1009704
_journal_volume 29
_journal_year 2010
_chemical_formula_moiety 'C25 H34 Cl2 N2 O3 Pt S'
_chemical_formula_sum 'C25 H34 Cl2 N2 O3 Pt S'
_chemical_formula_weight 708.61
_space_group_IT_number 14
_symmetry_cell_setting monoclinic
_symmetry_Int_Tables_number 14
_symmetry_space_group_name_Hall '-P 2ybc'
_symmetry_space_group_name_H-M 'P 1 21/c 1'
_atom_sites_solution_hydrogens geom
_atom_sites_solution_primary direct
_atom_sites_solution_secondary difmap
_cell_angle_alpha 90.0000
_cell_angle_beta 96.763(7)
_cell_angle_gamma 90.0000
_cell_formula_units_Z 4
_cell_length_a 7.529(3)
_cell_length_b 15.667(5)
_cell_length_c 23.236(8)
_cell_measurement_reflns_used 6422
_cell_measurement_temperature 123
_cell_measurement_theta_max 27.50
_cell_measurement_theta_min 3.00
_cell_volume 2721.8(17)
_computing_cell_refinement CrystalClear
_computing_data_collection 'CrystalClear (Rigaku Inc., 2008)'
_computing_data_reduction CrystalClear
_computing_molecular_graphics 'CrystalStructure 4.0'
_computing_publication_material 'CrystalStructure 4.0 (Rigaku, 2010)'
_computing_structure_refinement 'SHELXL97 (Sheldrick, 2008)'
_computing_structure_solution 'SIR92 (Altomare, et al., 1994)'
_diffrn_ambient_temperature 123
_diffrn_detector_area_resol_mean 29.257
_diffrn_measured_fraction_theta_full 0.994
_diffrn_measured_fraction_theta_max 0.994
_diffrn_measurement_device_type 'Rigaku Saturn70'
_diffrn_measurement_method \w
_diffrn_radiation_type 'Mo K\a'
_diffrn_radiation_wavelength 0.71075
_diffrn_reflns_av_R_equivalents 0.0584
_diffrn_reflns_limit_h_max 9
_diffrn_reflns_limit_h_min -9
_diffrn_reflns_limit_k_max 20
_diffrn_reflns_limit_k_min -20
_diffrn_reflns_limit_l_max 30
_diffrn_reflns_limit_l_min -30
_diffrn_reflns_number 39851
_diffrn_reflns_theta_full 27.45
_diffrn_reflns_theta_max 27.47
_diffrn_standards_number 0
_exptl_absorpt_coefficient_mu 5.436
_exptl_absorpt_correction_T_max 0.683
_exptl_absorpt_correction_T_min 0.449
_exptl_absorpt_correction_type multi-scan
_exptl_absorpt_process_details 'REQAB (Rigaku, 1998)'
_exptl_crystal_colour colorless
_exptl_crystal_density_diffrn 1.729
_exptl_crystal_density_method 'not measured'
_exptl_crystal_description prism
_exptl_crystal_F_000 1400.00
_exptl_crystal_size_max 0.200
_exptl_crystal_size_mid 0.150
_exptl_crystal_size_min 0.070
_refine_diff_density_max 1.890
_refine_diff_density_min -0.740
_refine_ls_extinction_method none
_refine_ls_goodness_of_fit_ref 0.910
_refine_ls_hydrogen_treatment constr
_refine_ls_number_parameters 308
_refine_ls_number_reflns 6203
_refine_ls_number_restraints 0
_refine_ls_R_factor_gt 0.0242
_refine_ls_shift/su_max 0.001
_refine_ls_structure_factor_coef Fsqd
_refine_ls_weighting_details 'w = 1/[\s^2^(Fo^2^)+(0.0155P)^2^+0.0000P] where P=(Fo^2^+2Fc^2^)/3'
_refine_ls_weighting_scheme calc
_refine_ls_wR_factor_ref 0.0545
_reflns_number_gt 4300
_reflns_number_total 6203
_reflns_threshold_expression F^2^>2.0\s(F^2^)
_cod_data_source_file om1009704_si_001.cif
_cod_data_source_block '__4bx'
_cod_database_code 4067245

loop_
_symmetry_equiv_pos_site_id
_symmetry_equiv_pos_as_xyz
1 +X,+Y,+Z
2 -X,1/2+Y,1/2-Z
3 -X,-Y,-Z
4 +X,1/2-Y,1/2+Z

loop_
_atom_site_label
_atom_site_type_symbol
_atom_site_fract_x
_atom_site_fract_y
_atom_site_fract_z
_atom_site_U_iso_or_equiv
_atom_site_adp_type
_atom_site_occupancy
_atom_site_symmetry_multiplicity
_atom_site_calc_flag
_atom_site_refinement_flags
Pt(1) Pt 1.174510(15) 0.751881(8) 0.761143(5) 0.01790(5) Uani 1.0 4 d .
Cl(1) Cl 1.40360(11) 0.65225(5) 0.77217(4) 0.0295(2) Uani 1.0 4 d .
Cl(2) Cl 0.96051(11) 0.85534(5) 0.73719(4) 0.0322(3) Uani 1.0 4 d .
S(1) S 0.86597(12) 0.83524(6) 0.97189(4) 0.0261(2) Uani 1.0 4 d .
O(1) O 0.7292(4) 0.54185(14) 0.92341(11) 0.0378(7) Uani 1.0 4 d .
O(2) O 1.0312(3) 0.88079(15) 0.98458(9) 0.0319(6) Uani 1.0 4 d .
O(3) O 0.7968(4) 0.78632(16) 1.01640(10) 0.0373(7) Uani 1.0 4 d .
N(1) N 0.8951(4) 0.76755(15) 0.91975(11) 0.0204(7) Uani 1.0 4 d .
N(2) N 1.2971(4) 0.79549(16) 0.69095(11) 0.0192(6) Uani 1.0 4 d .
C(2) C 0.9818(5) 0.7995(2) 0.87023(14) 0.0221(8) Uani 1.0 4 d .
C(3) C 1.0821(4) 0.7247(2) 0.84656(14) 0.0179(8) Uani 1.0 4 d .
C(4) C 0.9875(4) 0.67660(19) 0.80315(13) 0.0173(7) Uani 1.0 4 d .
C(5) C 0.9957(5) 0.5809(2) 0.79558(14) 0.0243(8) Uani 1.0 4 d .
C(6) C 0.8470(5) 0.5415(2) 0.82734(15) 0.0254(8) Uani 1.0 4 d .
C(7) C 0.8884(5) 0.5428(2) 0.89245(15) 0.0278(9) Uani 1.0 4 d .
C(8) C 0.8449(5) 0.6148(2) 0.92862(14) 0.0256(9) Uani 1.0 4 d .
C(9) C 0.7613(4) 0.6993(2) 0.90819(14) 0.0218(8) Uani 1.0 4 d .
C(10) C 1.2330(5) 0.6924(2) 0.88934(14) 0.0258(8) Uani 1.0 4 d .
C(11) C 1.0311(6) 0.4809(3) 0.91639(16) 0.0425(11) Uani 1.0 4 d .
C(12) C 0.6987(5) 0.9073(2) 0.94330(14) 0.0245(8) Uani 1.0 4 d .
C(13) C 0.5229(5) 0.8983(3) 0.95575(16) 0.0341(10) Uani 1.0 4 d .
C(14) C 0.3926(5) 0.9535(3) 0.93073(18) 0.0402(11) Uani 1.0 4 d .
C(15) C 0.4321(5) 1.0163(3) 0.89244(17) 0.0387(10) Uani 1.0 4 d .
C(16) C 0.6078(5) 1.0253(3) 0.88059(17) 0.0379(10) Uani 1.0 4 d .
C(17) C 0.7408(5) 0.9713(3) 0.90679(16) 0.0305(9) Uani 1.0 4 d .
C(18) C 0.2890(6) 1.0753(3) 0.8651(2) 0.0665(15) Uani 1.0 4 d .
C(19) C 1.2403(5) 0.7630(2) 0.63756(15) 0.0226(8) Uani 1.0 4 d .
C(20) C 1.3167(5) 0.7907(3) 0.58974(14) 0.0282(9) Uani 1.0 4 d .
C(21) C 1.4514(5) 0.8517(2) 0.59487(14) 0.0246(8) Uani 1.0 4 d .
C(22) C 1.5066(5) 0.8824(2) 0.64969(15) 0.0260(8) Uani 1.0 4 d .
C(23) C 1.4290(4) 0.8547(2) 0.69739(14) 0.0210(8) Uani 1.0 4 d .
C(24) C 1.0910(5) 0.7000(3) 0.63274(15) 0.0360(10) Uani 1.0 4 d .
C(25) C 1.4849(5) 0.8887(2) 0.75723(15) 0.0298(9) Uani 1.0 4 d .
C(26) C 1.5296(5) 0.8837(3) 0.54213(16) 0.0380(10) Uani 1.0 4 d .
H(1) H 1.0668 0.8436 0.8830 0.0270 Uiso 1.0 4 calc R
H(2) H 0.8976 0.8216 0.8409 0.0270 Uiso 1.0 4 calc R
H(3) H 0.8658 0.6950 0.7902 0.0360 Uiso 1.0 4 calc R
H(4) H 1.1085 0.5599 0.8125 0.0290 Uiso 1.0 4 calc R
H(5) H 0.9767 0.5668 0.7561 0.0290 Uiso 1.0 4 calc R
H(6) H 0.8299 0.4838 0.8155 0.0300 Uiso 1.0 4 calc R
H(7) H 0.7390 0.5725 0.8170 0.0300 Uiso 1.0 4 calc R
H(8) H 0.9025 0.6289 0.9720 0.0270 Uiso 1.0 4 calc R
H(9) H 0.6616 0.7109 0.9283 0.0300 Uiso 1.0 4 calc R
H(10) H 0.7223 0.6965 0.8675 0.0300 Uiso 1.0 4 calc R
H(11) H 1.3306 0.7323 0.8905 0.0320 Uiso 1.0 4 calc R
H(12) H 1.1943 0.6888 0.9263 0.0320 Uiso 1.0 4 calc R
H(13) H 1.2710 0.6389 0.8771 0.0320 Uiso 1.0 4 calc R
H(14) H 1.0561 0.4899 0.9571 0.0510 Uiso 1.0 4 calc R
H(15) H 0.9907 0.4252 0.9087 0.0510 Uiso 1.0 4 calc R
H(16) H 1.1354 0.4921 0.8984 0.0510 Uiso 1.0 4 calc R
H(17) H 0.8612 0.9778 0.8986 0.0370 Uiso 1.0 4 calc R
H(18) H 0.6423 1.0688 0.8548 0.0480 Uiso 1.0 4 calc R
H(19) H 0.2718 0.9472 0.9394 0.0510 Uiso 1.0 4 calc R
H(20) H 0.4955 0.8545 0.9819 0.0410 Uiso 1.0 4 calc R
H(21) H 0.3419 1.1211 0.8458 0.0840 Uiso 1.0 4 calc R
H(22) H 0.2244 1.0975 0.8940 0.0840 Uiso 1.0 4 calc R
H(23) H 0.2110 1.0445 0.8373 0.0840 Uiso 1.0 4 calc R
H(24) H 1.2788 0.7681 0.5522 0.0320 Uiso 1.0 4 calc R
H(25) H 1.6015 0.9235 0.6552 0.0320 Uiso 1.0 4 calc R
H(26) H 0.9808 0.7292 0.6366 0.0470 Uiso 1.0 4 calc R
H(27) H 1.1117 0.6587 0.6623 0.0470 Uiso 1.0 4 calc R
H(28) H 1.0799 0.6728 0.5957 0.0470 Uiso 1.0 4 calc R
H(29) H 1.5386 0.9433 0.5429 0.0470 Uiso 1.0 4 calc R
H(30) H 1.6447 0.8587 0.5410 0.0470 Uiso 1.0 4 calc R
H(31) H 1.4535 0.8659 0.5082 0.0470 Uiso 1.0 4 calc R
H(32) H 1.5792 0.9303 0.7551 0.0350 Uiso 1.0 4 calc R
H(33) H 1.3876 0.9157 0.7715 0.0350 Uiso 1.0 4 calc R
H(34) H 1.5298 0.8439 0.7818 0.0350 Uiso 1.0 4 calc R

loop_
_atom_site_aniso_label
_atom_site_aniso_U_11
_atom_site_aniso_U_22
_atom_site_aniso_U_33
_atom_site_aniso_U_12
_atom_site_aniso_U_13
_atom_site_aniso_U_23
Pt(1) 0.01521(8) 0.02086(8) 0.01775(8) 0.00098(5) 0.00240(5) 0.00317(6)
Cl(1) 0.0241(5) 0.0353(5) 0.0294(5) 0.0109(4) 0.0045(4) 0.0037(4)
Cl(2) 0.0273(5) 0.0335(5) 0.0375(6) 0.0108(4) 0.0114(4) 0.0180(5)
S(1) 0.0323(6) 0.0270(5) 0.0189(5) -0.0031(4) 0.0030(4) -0.0032(4)
O(1) 0.0523(18) 0.0213(14) 0.0458(18) -0.0066(13) 0.0305(14) 0.0010(12)
O(2) 0.0290(15) 0.0374(15) 0.0273(15) -0.0043(12) -0.0044(11) -0.0051(12)
O(3) 0.0558(18) 0.0393(15) 0.0186(14) -0.0106(14) 0.0120(13) -0.0001(13)
N(1) 0.0235(17) 0.0182(15) 0.0200(16) -0.0002(12) 0.0052(13) -0.0004(12)
N(2) 0.0142(15) 0.0221(16) 0.0218(16) 0.0014(12) 0.0038(12) 0.0016(13)
C(2) 0.024(2) 0.0209(19) 0.0221(19) -0.0031(15) 0.0056(15) 0.0011(15)
C(3) 0.0175(19) 0.0198(17) 0.0173(18) -0.0019(14) 0.0056(14) 0.0021(14)
C(4) 0.0138(18) 0.0218(18) 0.0171(18) -0.0002(14) 0.0057(14) 0.0034(14)
C(5) 0.029(2) 0.0229(19) 0.021(2) 0.0032(16) 0.0019(16) 0.0018(15)
C(6) 0.027(2) 0.0170(18) 0.034(3) -0.0028(15) 0.0103(17) -0.0010(16)
C(7) 0.036(3) 0.0172(18) 0.033(3) 0.0019(17) 0.0176(18) 0.0052(16)
C(8) 0.040(3) 0.0187(18) 0.021(2) -0.0013(16) 0.0146(17) 0.0006(15)
C(9) 0.0202(19) 0.0237(19) 0.023(2) -0.0023(15) 0.0098(15) -0.0015(15)
C(10) 0.024(2) 0.033(2) 0.021(2) 0.0033(16) 0.0020(15) 0.0010(16)
C(11) 0.067(3) 0.031(3) 0.033(3) 0.015(2) 0.020(2) 0.0121(19)
C(12) 0.025(2) 0.0218(19) 0.027(2) -0.0038(16) 0.0070(16) -0.0114(16)
C(13) 0.036(3) 0.031(3) 0.037(3) -0.0106(18) 0.0112(19) -0.0165(18)
C(14) 0.021(3) 0.049(3) 0.052(3) -0.003(2) 0.009(2) -0.029(3)
C(15) 0.033(3) 0.042(3) 0.039(3) 0.009(2) -0.0044(19) -0.023(2)
C(16) 0.038(3) 0.032(3) 0.044(3) 0.0061(19) 0.006(2) -0.0028(19)
C(17) 0.026(3) 0.026(2) 0.039(3) 0.0039(17) 0.0069(18) -0.0043(18)
C(18) 0.056(4) 0.076(4) 0.062(4) 0.032(3) -0.013(3) -0.026(3)
C(19) 0.0173(19) 0.029(2) 0.0214(19) -0.0019(15) 0.0015(15) -0.0026(15)
C(20) 0.030(3) 0.033(2) 0.021(2) 0.0001(18) 0.0044(16) -0.0017(17)
C(21) 0.023(2) 0.029(2) 0.024(2) 0.0061(16) 0.0096(16) 0.0027(16)
C(22) 0.0206(19) 0.030(2) 0.029(3) -0.0089(16) 0.0091(16) 0.0007(17)
C(23) 0.0133(17) 0.0254(19) 0.025(2) 0.0007(15) 0.0045(14) -0.0027(16)
C(24) 0.038(3) 0.043(3) 0.025(3) -0.0178(19) -0.0036(18) -0.0001(18)
C(25) 0.026(2) 0.036(3) 0.028(3) -0.0047(17) 0.0038(16) -0.0043(17)
C(26) 0.041(3) 0.047(3) 0.029(3) 0.001(2) 0.0138(19) -0.0014(19)

loop_
_atom_type_symbol
_atom_type_description
_atom_type_scat_dispersion_real
_atom_type_scat_dispersion_imag
_atom_type_scat_source
C C 0.003 0.002
;
International Tables for Crystallography
(1992, Vol. C, Tables 4.2.6.8 and 6.1.1.4)
;
H H 0.000 0.000
;
International Tables for Crystallography
(1992, Vol. C, Table 6.1.1.4)
;
Cl Cl 0.148 0.159
;
International Tables for Crystallography
(1992, Vol. C, Tables 4.2.6.8 and 6.1.1.4)
;
N N 0.006 0.003
;
International Tables for Crystallography
(1992, Vol. C, Tables 4.2.6.8 and 6.1.1.4)
;
O O 0.011 0.006
;
International Tables for Crystallography
(1992, Vol. C, Tables 4.2.6.8 and 6.1.1.4)
;
Pt Pt -1.703 8.390
;
International Tables for Crystallography
(1992, Vol. C, Tables 4.2.6.8 and 6.1.1.4)
;
S S 0.125 0.123
;
International Tables for Crystallography
(1992, Vol. C, Tables 4.2.6.8 and 6.1.1.4)
;

loop_
_geom_angle_atom_site_label_1
_geom_angle_atom_site_label_2
_geom_angle_atom_site_label_3
_geom_angle
_geom_angle_publ_flag
Cl(1) Pt(1) Cl(2) 171.60(4) yes
Cl(1) Pt(1) N(2) 85.12(8) yes
Cl(1) Pt(1) C(3) 94.57(9) yes
Cl(1) Pt(1) C(4) 95.66(9) yes
Cl(2) Pt(1) N(2) 86.66(8) yes
Cl(2) Pt(1) C(3) 93.83(9) yes
Cl(2) Pt(1) C(4) 91.08(9) yes
N(2) Pt(1) C(3) 167.92(11) yes
N(2) Pt(1) C(4) 155.16(11) yes
C(3) Pt(1) C(4) 36.91(11) yes
O(2) S(1) O(3) 119.84(14) yes
O(2) S(1) N(1) 106.55(15) yes
O(2) S(1) C(12) 108.84(15) yes
O(3) S(1) N(1) 106.14(15) yes
O(3) S(1) C(12) 108.08(16) yes
N(1) S(1) C(12) 106.66(15) yes
C(7) O(1) C(8) 60.7(2) yes
S(1) N(1) C(2) 117.7(2) yes
S(1) N(1) C(9) 117.1(3) yes
C(2) N(1) C(9) 117.4(3) yes
Pt(1) N(2) C(19) 118.1(2) yes
Pt(1) N(2) C(23) 121.7(2) yes
C(19) N(2) C(23) 120.2(3) yes
N(1) C(2) C(3) 107.6(3) yes
Pt(1) C(3) C(2) 113.2(2) yes
Pt(1) C(3) C(4) 69.03(19) yes
Pt(1) C(3) C(10) 111.3(3) yes
C(2) C(3) C(4) 116.4(3) yes
C(2) C(3) C(10) 112.7(3) yes
C(4) C(3) C(10) 125.5(3) yes
Pt(1) C(4) C(3) 74.06(19) yes
Pt(1) C(4) C(5) 116.9(3) yes
C(3) C(4) C(5) 126.8(3) yes
C(4) C(5) C(6) 107.5(3) yes
C(5) C(6) C(7) 113.5(3) yes
O(1) C(7) C(6) 114.0(3) yes
O(1) C(7) C(8) 58.4(2) yes
O(1) C(7) C(11) 113.6(3) yes
C(6) C(7) C(8) 123.5(3) yes
C(6) C(7) C(11) 114.6(3) yes
C(8) C(7) C(11) 118.8(3) yes
O(1) C(8) C(7) 60.9(3) yes
O(1) C(8) C(9) 116.3(3) yes
C(7) C(8) C(9) 127.1(3) yes
N(1) C(9) C(8) 109.1(3) yes
S(1) C(12) C(13) 120.8(3) yes
S(1) C(12) C(17) 119.6(3) yes
C(13) C(12) C(17) 119.6(3) yes
C(12) C(13) C(14) 119.6(4) yes
C(13) C(14) C(15) 121.3(4) yes
C(14) C(15) C(16) 118.8(4) yes
C(14) C(15) C(18) 120.8(4) yes
C(16) C(15) C(18) 120.4(4) yes
C(15) C(16) C(17) 120.2(4) yes
C(12) C(17) C(16) 120.4(4) yes
N(2) C(19) C(20) 120.0(3) yes
N(2) C(19) C(24) 117.9(3) yes
C(20) C(19) C(24) 122.0(3) yes
C(19) C(20) C(21) 121.1(3) yes
C(20) C(21) C(22) 117.2(3) yes
C(20) C(21) C(26) 120.7(3) yes
C(22) C(21) C(26) 122.1(3) yes
C(21) C(22) C(23) 121.4(3) yes
N(2) C(23) C(22) 120.0(3) yes
N(2) C(23) C(25) 117.8(3) yes
C(22) C(23) C(25) 122.2(3) yes
N(1) C(2) H(1) 109.972 no
N(1) C(2) H(2) 111.534 no
C(3) C(2) H(1) 108.778 no
C(3) C(2) H(2) 109.903 no
H(1) C(2) H(2) 108.978 no
Pt(1) C(4) H(3) 109.817 no
C(3) C(4) H(3) 116.584 no
C(5) C(4) H(3) 107.896 no
C(4) C(5) H(4) 109.929 no
C(4) C(5) H(5) 110.066 no
C(6) C(5) H(4) 109.111 no
C(6) C(5) H(5) 109.798 no
H(4) C(5) H(5) 110.430 no
C(5) C(6) H(6) 108.917 no
C(5) C(6) H(7) 108.735 no
C(7) C(6) H(6) 108.003 no
C(7) C(6) H(7) 108.351 no
H(6) C(6) H(7) 109.255 no
O(1) C(8) H(8) 114.753 no
C(7) C(8) H(8) 127.213 no
C(9) C(8) H(8) 102.734 no
N(1) C(9) H(9) 109.594 no
N(1) C(9) H(10) 109.690 no
C(8) C(9) H(9) 109.675 no
C(8) C(9) H(10) 109.663 no
H(9) C(9) H(10) 109.117 no
C(3) C(10) H(11) 108.359 no
C(3) C(10) H(12) 109.428 no
C(3) C(10) H(13) 109.422 no
H(11) C(10) H(12) 109.344 no
H(11) C(10) H(13) 109.148 no
H(12) C(10) H(13) 111.092 no
C(7) C(11) H(14) 108.716 no
C(7) C(11) H(15) 109.222 no
C(7) C(11) H(16) 108.073 no
H(14) C(11) H(15) 110.466 no
H(14) C(11) H(16) 109.450 no
H(15) C(11) H(16) 110.853 no
C(12) C(13) H(20) 119.024 no
C(14) C(13) H(20) 121.374 no
C(13) C(14) H(19) 119.387 no
C(15) C(14) H(19) 119.297 no
C(15) C(16) H(18) 121.831 no
C(17) C(16) H(18) 117.956 no
C(12) C(17) H(17) 119.648 no
C(16) C(17) H(17) 119.900 no
C(15) C(18) H(21) 109.995 no
C(15) C(18) H(22) 109.326 no
C(15) C(18) H(23) 109.223 no
H(21) C(18) H(22) 109.666 no
H(21) C(18) H(23) 108.624 no
H(22) C(18) H(23) 109.994 no
C(19) C(20) H(24) 120.778 no
C(21) C(20) H(24) 118.109 no
C(21) C(22) H(25) 119.745 no
C(23) C(22) H(25) 118.834 no
C(19) C(24) H(26) 109.269 no
C(19) C(24) H(27) 109.939 no
C(19) C(24) H(28) 110.382 no
H(26) C(24) H(27) 109.232 no
H(26) C(24) H(28) 108.185 no
H(27) C(24) H(28) 109.800 no
C(23) C(25) H(32) 108.553 no
C(23) C(25) H(33) 109.920 no
C(23) C(25) H(34) 109.804 no
H(32) C(25) H(33) 108.739 no
H(32) C(25) H(34) 108.634 no
H(33) C(25) H(34) 111.133 no
C(21) C(26) H(29) 110.528 no
C(21) C(26) H(30) 109.208 no
C(21) C(26) H(31) 108.589 no
H(29) C(26) H(30) 110.247 no
H(29) C(26) H(31) 109.870 no
H(30) C(26) H(31) 108.349 no

loop_
_geom_bond_atom_site_label_1
_geom_bond_atom_site_label_2
_geom_bond_distance
_geom_bond_publ_flag
Pt(1) Cl(1) 2.3180(11) yes
Pt(1) Cl(2) 2.3069(10) yes
Pt(1) N(2) 2.081(3) yes
Pt(1) C(3) 2.220(4) yes
Pt(1) C(4) 2.156(3) yes
S(1) O(2) 1.434(3) yes
S(1) O(3) 1.433(3) yes
S(1) N(1) 1.644(3) yes
S(1) C(12) 1.762(4) yes
O(1) C(7) 1.469(5) yes
O(1) C(8) 1.433(4) yes
N(1) C(2) 1.476(5) yes
N(1) C(9) 1.472(4) yes
N(2) C(19) 1.362(5) yes
N(2) C(23) 1.355(4) yes
C(2) C(3) 1.530(5) yes
C(3) C(4) 1.387(5) yes
C(3) C(10) 1.506(5) yes
C(4) C(5) 1.512(5) yes
C(5) C(6) 1.541(5) yes
C(6) C(7) 1.508(5) yes
C(7) C(8) 1.466(5) yes
C(7) C(11) 1.504(5) yes
C(8) C(9) 1.518(5) yes
C(12) C(13) 1.395(6) yes
C(12) C(17) 1.375(5) yes
C(13) C(14) 1.383(6) yes
C(14) C(15) 1.383(6) yes
C(15) C(16) 1.390(6) yes
C(15) C(18) 1.502(6) yes
C(16) C(17) 1.395(5) yes
C(19) C(20) 1.380(5) yes
C(19) C(24) 1.491(5) yes
C(20) C(21) 1.388(5) yes
C(21) C(22) 1.379(5) yes
C(21) C(26) 1.507(6) yes
C(22) C(23) 1.382(5) yes
C(23) C(25) 1.502(5) yes
C(2) H(1) 0.964 no
C(2) H(2) 0.941 no
C(4) H(3) 0.974 no
C(5) H(4) 0.951 no
C(5) H(5) 0.938 no
C(6) H(6) 0.949 no
C(6) H(7) 0.954 no
C(8) H(8) 1.073 no
C(9) H(9) 0.947 no
C(9) H(10) 0.957 no
C(10) H(11) 0.963 no
C(10) H(12) 0.940 no
C(10) H(13) 0.941 no
C(11) H(14) 0.953 no
C(11) H(15) 0.935 no
C(11) H(16) 0.949 no
C(13) H(20) 0.956 no
C(14) H(19) 0.960 no
C(16) H(18) 0.963 no
C(17) H(17) 0.954 no
C(18) H(21) 0.957 no
C(18) H(22) 0.941 no
C(18) H(23) 0.952 no
C(20) H(24) 0.954 no
C(22) H(25) 0.959 no
C(24) H(26) 0.960 no
C(24) H(27) 0.943 no
C(24) H(28) 0.955 no
C(25) H(32) 0.969 no
C(25) H(33) 0.940 no
C(25) H(34) 0.942 no
C(26) H(29) 0.937 no
C(26) H(30) 0.954 no
C(26) H(31) 0.960 no
